data_4074958
loop_
_publ_author_name
'Prokhorov, Anton M.'
'Kozhevnikov, Dmitry N.'
'Rusinov, Vladimir L.'
'Chupakhin, Oleg N.'
'Glukhov, Ivan V.'
'Antipin, Mikhail Yu.'
'Kazheva, Olga N.'
'Chekhlov, Anatolii N.'
'Dyachenko, Oleg A.'

_publ_section_title
;
 Carborane-Functionalized Polyaza Aromatic Ligands:&#x00A0; Synthesis,
 Crystal Structure, and a Copper(II) Complex
;
_journal_issue 12
_journal_name_full Organometallics
_journal_page_first 2972
_journal_paper_doi 10.1021/om051058v
_journal_volume 25
_journal_year 2006
_chemical_formula_moiety 'C24 H28 B9 N5'
_chemical_formula_sum 'C24 H28 B9 N5'
_chemical_formula_weight 483.80
_space_group_IT_number 14
_symmetry_space_group_name_Hall '-P 2yn'
_symmetry_space_group_name_H-M 'P 1 21/n 1'
_atom_sites_solution_primary direct
_atom_sites_solution_secondary difmap
_audit_creation_method SHELXL-97
_cell_angle_alpha 90.00
_cell_angle_beta 105.938(10)
_cell_angle_gamma 90.00
_cell_formula_units_Z 4
_cell_length_a 10.885(3)
_cell_length_b 17.343(6)
_cell_length_c 14.540(5)
_cell_measurement_reflns_used 606
_cell_measurement_temperature 120(2)
_cell_measurement_theta_max 20
_cell_measurement_theta_min 3
_cell_volume 2639.3(15)
_computing_cell_refinement 'SAINTPlus (Bruker, 1998a)'
_computing_data_collection 'SMART (Bruker, 1998b)'
_computing_data_reduction 'SAINTPlus (Bruker, 1998a)'
_computing_molecular_graphics 'SHELXTL ver. 5.1 (Sheldrick, 1998b)'
_computing_publication_material 'SHELXTL ver. 5.1 (Sheldrick, 1998b)'
_computing_structure_refinement 'SHELXTL ver. 5.1 (Sheldrick, 1998b)'
_computing_structure_solution 'SHELXTL ver. 5.1 (Sheldrick, 1998b)'
_diffrn_ambient_temperature 120(2)
_diffrn_measured_fraction_theta_full 0.948
_diffrn_measured_fraction_theta_max 0.948
_diffrn_measurement_device_type 'Bruker SMART 1000 CCD area detector'
_diffrn_measurement_method 'phi and omega scans'
_diffrn_radiation_monochromator graphite
_diffrn_radiation_source 'fine-focus sealed tube'
_diffrn_radiation_type MoK\a
_diffrn_radiation_wavelength 0.71073
_diffrn_reflns_av_R_equivalents 0.1471
_diffrn_reflns_av_sigmaI/netI 0.2769
_diffrn_reflns_limit_h_max 13
_diffrn_reflns_limit_h_min -12
_diffrn_reflns_limit_k_max 21
_diffrn_reflns_limit_k_min -18
_diffrn_reflns_limit_l_max 14
_diffrn_reflns_limit_l_min -17
_diffrn_reflns_number 12971
_diffrn_reflns_theta_full 26.02
_diffrn_reflns_theta_max 26.02
_diffrn_reflns_theta_min 2.39
_exptl_absorpt_coefficient_mu 0.068
_exptl_absorpt_correction_T_max 0.694784
_exptl_absorpt_correction_T_min 0.187498
_exptl_absorpt_correction_type multi-scan
_exptl_absorpt_process_details 'SADABS (Sheldrick, 1998a)'
_exptl_crystal_colour orange
_exptl_crystal_density_diffrn 1.217
_exptl_crystal_density_method 'not measured'
_exptl_crystal_description plate
_exptl_crystal_F_000 1008
_exptl_crystal_size_max 0.08
_exptl_crystal_size_mid 0.06
_exptl_crystal_size_min 0.02
_refine_diff_density_max 0.490
_refine_diff_density_min -0.207
_refine_diff_density_rms 0.043
_refine_ls_extinction_method none
_refine_ls_goodness_of_fit_ref 0.911
_refine_ls_hydrogen_treatment mixed
_refine_ls_matrix_type full
_refine_ls_number_parameters 384
_refine_ls_number_reflns 4926
_refine_ls_number_restraints 0
_refine_ls_restrained_S_all 0.911
_refine_ls_R_factor_all 0.2113
_refine_ls_R_factor_gt 0.0646
_refine_ls_shift/su_max 0.000
_refine_ls_shift/su_mean 0.000
_refine_ls_structure_factor_coef Fsqd
_refine_ls_weighting_details 'calc w=1/[\s^2^(Fo^2^)+(0.0010P)^2^+0.0050P] where P=(Fo^2^+2Fc^2^)/3'
_refine_ls_weighting_scheme calc
_refine_ls_wR_factor_gt 0.0765
_refine_ls_wR_factor_ref 0.0931
_reflns_number_gt 1650
_reflns_number_total 4926
_reflns_threshold_expression I>2\s(I)
_cod_data_source_file om051058vsi20051210_060801.cif
_cod_data_source_block 4
_cod_original_cell_volume 2639.5(15)
_cod_database_code 4074958

loop_
_symmetry_equiv_pos_as_xyz
'x, y, z'
'-x+1/2, y+1/2, -z+1/2'
'-x, -y, -z'
'x-1/2, -y-1/2, z-1/2'

loop_
_atom_site_label
_atom_site_type_symbol
_atom_site_fract_x
_atom_site_fract_y
_atom_site_fract_z
_atom_site_U_iso_or_equiv
_atom_site_adp_type
_atom_site_occupancy
_atom_site_symmetry_multiplicity
_atom_site_calc_flag
_atom_site_refinement_flags
C1 C 0.3891(3) 0.24676(18) 0.0005(2) 0.0343(8) Uani 1 1 d .
N1S N 0.8081(4) 0.4450(3) 0.0146(3) 0.1205(17) Uani 1 1 d .
C2 C 0.4627(2) 0.16645(18) 0.0072(2) 0.0329(8) Uani 1 1 d .
C2S C 0.8567(4) 0.3993(3) -0.0215(4) 0.0882(17) Uani 1 1 d .
B3 B 0.4239(3) 0.1125(2) -0.0867(3) 0.0404(11) Uani 1 1 d .
H3 H 0.4348(19) 0.0488(14) -0.0729(17) 0.023(7) Uiso 1 1 d .
C3S C 0.9021(4) 0.3300(3) -0.0617(4) 0.147(2) Uani 1 1 d .
H3S H 0.9494 0.3454 -0.1054 0.221 Uiso 1 1 calc R
H2S H 0.8301 0.2994 -0.0949 0.221 Uiso 1 1 calc R
H1S H 0.9562 0.3002 -0.0108 0.221 Uiso 1 1 calc R
B4 B 0.3020(3) 0.1652(2) -0.1747(3) 0.0364(10) Uani 1 1 d .
H1 H 0.261(2) 0.1761(15) -0.1219(18) 0.021(7) Uiso 1 1 d .
H4 H 0.2237(19) 0.1385(13) -0.2390(16) 0.019(6) Uiso 1 1 d .
B5 B 0.2821(3) 0.2521(3) -0.1050(3) 0.0394(11) Uani 1 1 d .
H5 H 0.198(2) 0.2858(14) -0.1238(15) 0.022(7) Uiso 1 1 d .
B6 B 0.5486(3) 0.2495(2) -0.0020(3) 0.0424(11) Uani 1 1 d .
H6 H 0.616(2) 0.2743(14) 0.0574(17) 0.028(7) Uiso 1 1 d .
B7 B 0.5709(3) 0.1656(2) -0.0635(3) 0.0408(11) Uani 1 1 d .
H7 H 0.667(2) 0.1194(15) -0.0340(18) 0.047(8) Uiso 1 1 d .
B8 B 0.4643(3) 0.1655(3) -0.1784(3) 0.0464(11) Uani 1 1 d .
H8 H 0.496(2) 0.1342(14) -0.2492(18) 0.034(7) Uiso 1 1 d .
B9 B 0.3724(3) 0.2545(2) -0.1907(3) 0.0386(10) Uani 1 1 d .
H9 H 0.335(2) 0.2855(13) -0.2570(16) 0.018(7) Uiso 1 1 d .
B10 B 0.4294(3) 0.3052(3) -0.0808(3) 0.0413(11) Uani 1 1 d .
H10 H 0.416(2) 0.3675(19) -0.0829(19) 0.052(10) Uiso 1 1 d .
B11 B 0.5395(3) 0.2528(2) -0.1258(3) 0.0411(11) Uani 1 1 d .
H11 H 0.609(2) 0.2831(15) -0.1482(18) 0.032(8) Uiso 1 1 d .
C12 C 0.3661(3) 0.28322(18) 0.0889(2) 0.0342(9) Uani 1 1 d .
C13 C 0.2531(3) 0.32399(18) 0.0830(3) 0.0397(9) Uani 1 1 d .
H13 H 0.1935 0.3289 0.0237 0.048 Uiso 1 1 calc R
C14 C 0.2264(3) 0.3571(2) 0.1615(3) 0.0467(10) Uani 1 1 d .
H14 H 0.1513 0.3850 0.1542 0.056 Uiso 1 1 calc R
C15 C 0.3120(3) 0.3487(2) 0.2518(2) 0.0491(10) Uani 1 1 d .
H15 H 0.2933 0.3685 0.3058 0.059 Uiso 1 1 calc R
C16 C 0.4265(3) 0.30997(19) 0.2591(3) 0.0494(10) Uani 1 1 d .
H16 H 0.4855 0.3051 0.3187 0.059 Uiso 1 1 calc R
C17 C 0.4541(3) 0.27867(18) 0.1798(2) 0.0371(9) Uani 1 1 d .
H17 H 0.5321 0.2542 0.1866 0.044 Uiso 1 1 calc R
C18 C 0.4947(3) 0.12280(19) 0.0995(2) 0.0360(9) Uani 1 1 d .
N19 N 0.6169(2) 0.10316(14) 0.1379(2) 0.0348(7) Uani 1 1 d .
C20 C 0.6398(3) 0.06335(19) 0.2213(3) 0.0405(9) Uani 1 1 d .
N21 N 0.5572(3) 0.04786(17) 0.2710(2) 0.0539(9) Uani 1 1 d .
N22 N 0.4319(3) 0.06488(16) 0.2301(2) 0.0557(9) Uani 1 1 d .
C23 C 0.3997(3) 0.09876(19) 0.1429(3) 0.0416(9) Uani 1 1 d .
C24 C 0.2587(3) 0.10973(19) 0.1026(3) 0.0388(9) Uani 1 1 d .
C25 C 0.1955(3) 0.07501(19) 0.0165(3) 0.0457(9) Uani 1 1 d .
H25 H 0.2402 0.0461 -0.0174 0.055 Uiso 1 1 calc R
C26 C 0.0632(3) 0.08442(19) -0.0180(3) 0.0486(10) Uani 1 1 d .
H26 H 0.0195 0.0598 -0.0743 0.058 Uiso 1 1 calc R
C27 C -0.0052(3) 0.1303(2) 0.0306(3) 0.0463(10) Uani 1 1 d .
H27 H -0.0924 0.1386 0.0053 0.056 Uiso 1 1 calc R
C28 C 0.0595(3) 0.1624(2) 0.1159(3) 0.0466(9) Uani 1 1 d .
H28 H 0.0151 0.1915 0.1500 0.056 Uiso 1 1 calc R
C29 C 0.1914(3) 0.1523(2) 0.1529(3) 0.0462(10) Uani 1 1 d .
H29 H 0.2338 0.1742 0.2114 0.055 Uiso 1 1 calc R
C30 C 0.7714(3) 0.03566(18) 0.2622(2) 0.0332(8) Uani 1 1 d .
N31 N 0.7939(2) -0.00661(16) 0.3437(2) 0.0418(8) Uani 1 1 d .
H31 H 0.7182 -0.0196 0.3725 0.050 Uiso 1 1 d .
C32 C 0.9084(3) -0.03701(18) 0.3880(3) 0.0429(9) Uani 1 1 d .
H32 H 0.9185 -0.0673 0.4424 0.051 Uiso 1 1 calc R
C33 C 1.0102(3) -0.0227(2) 0.3517(3) 0.0514(11) Uani 1 1 d .
H33 H 1.0909 -0.0411 0.3834 0.062 Uiso 1 1 calc R
C34 C 0.9926(3) 0.01907(19) 0.2682(2) 0.0450(10) Uani 1 1 d .
H34 H 1.0602 0.0271 0.2417 0.054 Uiso 1 1 calc R
C35 C 0.8706(3) 0.04926(18) 0.2239(2) 0.0405(9) Uani 1 1 d .
H35 H 0.8577 0.0785 0.1685 0.049 Uiso 1 1 calc R

loop_
_atom_site_aniso_label
_atom_site_aniso_U_11
_atom_site_aniso_U_22
_atom_site_aniso_U_33
_atom_site_aniso_U_23
_atom_site_aniso_U_13
_atom_site_aniso_U_12
C1 0.0356(17) 0.026(2) 0.037(2) 0.0026(19) 0.0031(15) -0.0017(14)
N1S 0.137(4) 0.165(5) 0.060(3) -0.031(3) 0.028(3) 0.030(3)
C2 0.0375(17) 0.028(2) 0.032(2) 0.0090(18) 0.0088(15) 0.0040(15)
C2S 0.066(3) 0.089(4) 0.120(5) -0.034(4) 0.044(3) 0.004(3)
B3 0.048(2) 0.022(3) 0.049(3) 0.001(2) 0.009(2) -0.0013(18)
C3S 0.079(3) 0.181(7) 0.160(6) -0.025(5) -0.004(3) 0.013(4)
B4 0.039(2) 0.036(3) 0.038(3) -0.003(2) 0.015(2) 0.0000(18)
B5 0.033(2) 0.033(3) 0.044(3) 0.007(2) -0.0018(19) -0.0020(19)
B6 0.030(2) 0.039(3) 0.052(3) 0.002(3) 0.001(2) -0.0057(19)
B7 0.041(2) 0.035(3) 0.045(3) -0.003(2) 0.0087(19) 0.0008(19)
B8 0.048(2) 0.046(3) 0.045(3) 0.010(2) 0.010(2) 0.009(2)
B9 0.034(2) 0.046(3) 0.033(3) 0.005(2) 0.0055(18) 0.0061(19)
B10 0.033(2) 0.038(3) 0.053(3) 0.004(2) 0.0124(19) -0.0047(18)
B11 0.039(2) 0.037(3) 0.047(3) 0.013(2) 0.0112(19) -0.0029(19)
C12 0.0365(19) 0.025(2) 0.040(2) -0.0016(18) 0.0094(17) -0.0074(14)
C13 0.0337(18) 0.040(3) 0.043(2) 0.0020(19) 0.0067(16) -0.0054(16)
C14 0.0374(19) 0.053(3) 0.050(3) -0.007(2) 0.0138(19) 0.0025(16)
C15 0.047(2) 0.058(3) 0.045(3) -0.008(2) 0.0163(19) -0.0050(18)
C16 0.050(2) 0.045(3) 0.047(3) -0.005(2) 0.0046(18) -0.0063(18)
C17 0.0372(18) 0.037(2) 0.036(2) 0.0019(19) 0.0079(18) -0.0023(14)
C18 0.040(2) 0.027(2) 0.040(2) 0.0003(18) 0.0090(17) -0.0015(15)
N19 0.0355(16) 0.0233(18) 0.0402(19) 0.0033(14) 0.0015(13) 0.0018(12)
C20 0.042(2) 0.034(2) 0.041(3) 0.004(2) 0.0032(19) -0.0058(16)
N21 0.0417(18) 0.056(2) 0.058(2) 0.0236(17) 0.0033(16) 0.0009(14)
N22 0.0443(19) 0.050(2) 0.069(2) 0.0231(19) 0.0086(16) -0.0074(14)
C23 0.047(2) 0.033(2) 0.043(3) 0.009(2) 0.0099(18) -0.0110(16)
C24 0.0396(19) 0.035(2) 0.042(2) 0.004(2) 0.0105(18) -0.0055(16)
C25 0.052(2) 0.040(3) 0.049(3) 0.007(2) 0.0190(19) -0.0062(17)
C26 0.050(2) 0.043(3) 0.048(3) 0.010(2) 0.006(2) -0.0084(18)
C27 0.041(2) 0.053(3) 0.046(3) 0.013(2) 0.0143(19) -0.0060(18)
C28 0.047(2) 0.045(3) 0.051(2) 0.000(2) 0.0183(19) -0.0035(17)
C29 0.038(2) 0.056(3) 0.042(2) 0.001(2) 0.0076(17) -0.0088(17)
C30 0.044(2) 0.024(2) 0.026(2) 0.0003(18) 0.0013(17) -0.0018(15)
N31 0.0502(18) 0.034(2) 0.0372(19) -0.0005(16) 0.0057(15) -0.0011(14)
C32 0.054(2) 0.027(2) 0.039(2) 0.0030(18) -0.0010(19) 0.0087(17)
C33 0.055(2) 0.034(3) 0.049(3) -0.010(2) -0.012(2) 0.0121(18)
C34 0.047(2) 0.040(3) 0.042(3) 0.005(2) 0.0008(18) 0.0080(16)
C35 0.048(2) 0.030(2) 0.038(2) 0.0038(18) 0.0037(18) 0.0006(16)

loop_
_atom_type_symbol
_atom_type_description
_atom_type_scat_dispersion_real
_atom_type_scat_dispersion_imag
_atom_type_scat_source
C C 0.0033 0.0016 'International Tables Vol C Tables 4.2.6.8 and 6.1.1.4'
H H 0.0000 0.0000 'International Tables Vol C Tables 4.2.6.8 and 6.1.1.4'
B B 0.0013 0.0007 'International Tables Vol C Tables 4.2.6.8 and 6.1.1.4'
N N 0.0061 0.0033 'International Tables Vol C Tables 4.2.6.8 and 6.1.1.4'

loop_
_geom_angle_atom_site_label_1
_geom_angle_atom_site_label_2
_geom_angle_atom_site_label_3
_geom_angle
C12 C1 C2 120.7(3)
C12 C1 B5 121.7(3)
C2 C1 B5 108.6(3)
C12 C1 B10 118.3(3)
C2 C1 B10 110.0(3)
B5 C1 B10 64.7(2)
C12 C1 B6 113.8(3)
C2 C1 B6 62.65(19)
B5 C1 B6 115.5(3)
B10 C1 B6 61.5(2)
C18 C2 C1 119.0(3)
C18 C2 B3 114.1(3)
C1 C2 B3 116.4(3)
C18 C2 B6 119.3(3)
C1 C2 B6 62.91(19)
B3 C2 B6 115.9(3)
C18 C2 B7 119.4(2)
C1 C2 B7 112.1(2)
B3 C2 B7 64.1(2)
B6 C2 B7 60.2(2)
N1S C2S C3S 168.7(6)
C2 B3 B8 105.9(3)
C2 B3 B7 62.0(2)
B8 B3 B7 58.8(2)
C2 B3 B4 105.9(3)
B8 B3 B4 59.5(2)
B7 B3 B4 108.3(3)
B9 B4 B8 61.6(2)
B9 B4 B3 105.9(3)
B8 B4 B3 59.0(2)
B9 B4 B5 58.9(2)
B8 B4 B5 106.2(3)
B3 B4 B5 101.3(3)
C1 B5 B9 105.4(3)
C1 B5 B10 59.0(2)
B9 B5 B10 59.5(2)
C1 B5 B4 107.6(3)
B9 B5 B4 58.0(2)
B10 B5 B4 106.9(3)
C2 B6 C1 54.44(17)
C2 B6 B7 60.5(2)
C1 B6 B7 105.4(3)
C2 B6 B10 100.8(2)
C1 B6 B10 58.06(19)
B7 B6 B10 107.6(3)
C2 B6 B11 102.9(3)
C1 B6 B11 104.0(3)
B7 B6 B11 59.2(2)
B10 B6 B11 59.8(2)
B8 B7 B11 61.5(2)
B8 B7 B6 109.8(3)
B11 B7 B6 60.9(2)
B8 B7 C2 100.5(2)
B11 B7 C2 103.2(3)
B6 B7 C2 59.3(2)
B8 B7 B3 59.9(2)
B11 B7 B3 108.0(3)
B6 B7 B3 106.2(3)
C2 B7 B3 53.89(18)
B7 B8 B3 61.3(2)
B7 B8 B4 111.9(3)
B3 B8 B4 61.5(2)
B7 B8 B11 59.1(2)
B3 B8 B11 107.3(3)
B4 B8 B11 109.3(3)
B7 B8 B9 107.1(3)
B3 B8 B9 105.7(3)
B4 B8 B9 58.9(2)
B11 B8 B9 60.0(2)
B10 B9 B4 111.8(3)
B10 B9 B5 60.5(2)
B4 B9 B5 63.1(2)
B10 B9 B11 59.1(2)
B4 B9 B11 109.2(3)
B5 B9 B11 107.7(3)
B10 B9 B8 106.5(3)
B4 B9 B8 59.5(2)
B5 B9 B8 107.7(3)
B11 B9 B8 59.2(2)
C1 B10 B11 106.3(3)
C1 B10 B6 60.4(2)
B11 B10 B6 60.4(2)
C1 B10 B9 103.7(3)
B11 B10 B9 61.1(2)
B6 B10 B9 108.9(3)
C1 B10 B5 56.3(2)
B11 B10 B5 108.8(3)
B6 B10 B5 107.6(3)
B9 B10 B5 59.9(2)
B7 B11 B10 108.0(3)
B7 B11 B6 59.9(2)
B10 B11 B6 59.8(2)
B7 B11 B8 59.4(2)
B10 B11 B8 108.4(3)
B6 B11 B8 107.3(3)
B7 B11 B9 108.1(3)
B10 B11 B9 59.8(2)
B6 B11 B9 107.4(3)
B8 B11 B9 60.9(2)
C13 C12 C17 116.4(3)
C13 C12 C1 120.5(3)
C17 C12 C1 123.1(3)
C14 C13 C12 122.8(3)
C13 C14 C15 119.9(3)
C14 C15 C16 118.4(3)
C17 C16 C15 121.4(3)
C16 C17 C12 121.0(3)
N19 C18 C23 120.3(3)
N19 C18 C2 117.6(3)
C23 C18 C2 122.0(3)
C18 N19 C20 114.8(3)
N21 C20 N19 127.2(3)
N21 C20 C30 116.4(3)
N19 C20 C30 116.5(3)
C20 N21 N22 117.7(3)
C23 N22 N21 118.3(3)
N22 C23 C18 120.8(3)
N22 C23 C24 113.3(3)
C18 C23 C24 125.8(3)
C29 C24 C25 120.3(3)
C29 C24 C23 119.7(3)
C25 C24 C23 119.9(3)
C24 C25 C26 118.7(3)
C25 C26 C27 121.4(3)
C28 C27 C26 118.4(3)
C27 C28 C29 121.1(3)
C24 C29 C28 120.0(3)
N31 C30 C35 118.4(3)
N31 C30 C20 116.8(3)
C35 C30 C20 124.8(3)
C32 N31 C30 123.5(3)
N31 C32 C33 119.0(3)
C32 C33 C34 120.0(3)
C33 C34 C35 118.8(3)
C30 C35 C34 120.2(3)

loop_
_geom_bond_atom_site_label_1
_geom_bond_atom_site_label_2
_geom_bond_distance
C1 C12 1.513(4)
C1 C2 1.596(4)
C1 B5 1.655(4)
C1 B10 1.704(5)
C1 B6 1.746(4)
N1S C2S 1.155(5)
C2 C18 1.497(4)
C2 B3 1.614(5)
C2 B6 1.742(5)
C2 B7 1.764(5)
C2S C3S 1.480(6)
B3 B8 1.772(6)
B3 B7 1.797(5)
B3 B4 1.818(5)
B4 B9 1.771(6)
B4 B8 1.782(5)
B4 B5 1.861(6)
B5 B9 1.787(5)
B5 B10 1.798(5)
B6 B7 1.759(6)
B6 B10 1.765(5)
B6 B11 1.777(6)
B7 B8 1.753(6)
B7 B11 1.748(6)
B8 B11 1.790(6)
B8 B9 1.820(6)
B9 B10 1.780(6)
B9 B11 1.804(5)
B10 B11 1.767(6)
C12 C13 1.402(4)
C12 C17 1.406(4)
C13 C14 1.378(4)
C14 C15 1.393(4)
C15 C16 1.394(4)
C16 C17 1.380(4)
C18 N19 1.337(3)
C18 C23 1.414(4)
N19 C20 1.359(4)
C20 N21 1.326(4)
C20 C30 1.473(4)
N21 N22 1.362(3)
N22 C23 1.354(4)
C23 C24 1.497(4)
C24 C29 1.382(4)
C24 C25 1.389(4)
C25 C26 1.398(4)
C26 C27 1.405(4)
C27 C28 1.365(4)
C28 C29 1.399(4)
C30 N31 1.358(4)
C30 C35 1.364(4)
N31 C32 1.343(4)
C32 C33 1.375(5)
C33 C34 1.382(4)
C34 C35 1.408(4)

loop_
_geom_torsion_atom_site_label_1
_geom_torsion_atom_site_label_2
_geom_torsion_atom_site_label_3
_geom_torsion_atom_site_label_4
_geom_torsion
C12 C1 C2 C18 7.4(4)
B5 C1 C2 C18 -140.2(3)
B10 C1 C2 C18 150.8(3)
B6 C1 C2 C18 110.1(3)
C12 C1 C2 B3 150.2(3)
B5 C1 C2 B3 2.6(4)
B10 C1 C2 B3 -66.4(3)
B6 C1 C2 B3 -107.0(3)
C12 C1 C2 B6 -102.8(3)
B5 C1 C2 B6 109.7(3)
B10 C1 C2 B6 40.6(2)
C12 C1 C2 B7 -138.8(3)
B5 C1 C2 B7 73.7(3)
B10 C1 C2 B7 4.6(3)
B6 C1 C2 B7 -36.0(2)
C18 C2 B3 B8 -152.8(2)
C1 C2 B3 B8 62.5(3)
B6 C2 B3 B8 -8.5(3)
B7 C2 B3 B8 -40.5(2)
C18 C2 B3 B7 -112.4(3)
C1 C2 B3 B7 103.0(3)
B6 C2 B3 B7 31.9(3)
C18 C2 B3 B4 145.0(3)
C1 C2 B3 B4 0.4(3)
B6 C2 B3 B4 -70.7(3)
B7 C2 B3 B4 -102.6(3)
C2 B3 B4 B9 57.8(3)
B8 B3 B4 B9 -41.6(3)
B7 B3 B4 B9 -7.4(4)
C2 B3 B4 B8 99.4(3)
B7 B3 B4 B8 34.2(3)
C2 B3 B4 B5 -2.8(3)
B8 B3 B4 B5 -102.2(3)
B7 B3 B4 B5 -68.0(3)
C12 C1 B5 B9 147.8(3)
C2 C1 B5 B9 -65.1(3)
B10 C1 B5 B9 38.8(3)
B6 C1 B5 B9 2.8(4)
C12 C1 B5 B10 109.0(3)
C2 C1 B5 B10 -103.9(3)
B6 C1 B5 B10 -36.0(3)
C12 C1 B5 B4 -151.5(3)
C2 C1 B5 B4 -4.4(3)
B10 C1 B5 B4 99.5(3)
B6 C1 B5 B4 63.5(4)
B9 B4 B5 C1 -97.5(3)
B8 B4 B5 C1 -56.3(3)
B3 B4 B5 C1 4.4(3)
B8 B4 B5 B9 41.2(3)
B3 B4 B5 B9 101.9(3)
B9 B4 B5 B10 -35.5(3)
B8 B4 B5 B10 5.7(4)
B3 B4 B5 B10 66.4(3)
C18 C2 B6 C1 -109.8(3)
B3 C2 B6 C1 107.9(3)
B7 C2 B6 C1 141.1(3)
C18 C2 B6 B7 109.1(3)
C1 C2 B6 B7 -141.1(3)
B3 C2 B6 B7 -33.2(3)
C18 C2 B6 B10 -146.7(3)
C1 C2 B6 B10 -37.0(2)
B3 C2 B6 B10 70.9(3)
B7 C2 B6 B10 104.2(3)
C18 C2 B6 B11 152.0(3)
C1 C2 B6 B11 -98.2(3)
B3 C2 B6 B11 9.7(3)
B7 C2 B6 B11 42.9(2)
C12 C1 B6 C2 113.6(3)
B5 C1 B6 C2 -98.7(3)
B10 C1 B6 C2 -135.9(3)
C12 C1 B6 B7 148.0(3)
C2 C1 B6 B7 34.5(2)
B5 C1 B6 B7 -64.2(4)
B10 C1 B6 B7 -101.4(3)
C12 C1 B6 B10 -110.5(3)
C2 C1 B6 B10 135.9(3)
B5 C1 B6 B10 37.2(3)
C12 C1 B6 B11 -150.5(3)
C2 C1 B6 B11 95.9(3)
B5 C1 B6 B11 -2.8(4)
B10 C1 B6 B11 -40.0(3)
C2 B6 B7 B8 90.7(3)
C1 B6 B7 B8 58.7(3)
B10 B6 B7 B8 -2.0(4)
B11 B6 B7 B8 -38.7(3)
C2 B6 B7 B11 129.4(2)
C1 B6 B7 B11 97.4(3)
B10 B6 B7 B11 36.7(2)
C1 B6 B7 C2 -32.0(2)
B10 B6 B7 C2 -92.7(3)
B11 B6 B7 C2 -129.4(2)
C2 B6 B7 B3 27.5(2)
C1 B6 B7 B3 -4.5(3)
B10 B6 B7 B3 -65.2(3)
B11 B6 B7 B3 -101.9(3)
C18 C2 B7 B8 144.2(3)
C1 C2 B7 B8 -69.8(3)
B3 C2 B7 B8 39.9(3)
B6 C2 B7 B8 -106.8(3)
C18 C2 B7 B11 -152.9(3)
C1 C2 B7 B11 -6.8(3)
B3 C2 B7 B11 102.8(3)
B6 C2 B7 B11 -43.9(2)
C18 C2 B7 B6 -108.9(3)
C1 C2 B7 B6 37.1(2)
B3 C2 B7 B6 146.7(3)
C18 C2 B7 B3 104.3(3)
C1 C2 B7 B3 -109.7(3)
B6 C2 B7 B3 -146.7(3)
C2 B3 B7 B8 -133.2(3)
B4 B3 B7 B8 -34.5(3)
C2 B3 B7 B11 -93.4(3)
B8 B3 B7 B11 39.7(3)
B4 B3 B7 B11 5.3(4)
C2 B3 B7 B6 -29.4(2)
B8 B3 B7 B6 103.8(3)
B4 B3 B7 B6 69.3(3)
B8 B3 B7 C2 133.2(3)
B4 B3 B7 C2 98.7(3)
B11 B7 B8 B3 -136.2(3)
B6 B7 B8 B3 -97.8(3)
C2 B7 B8 B3 -36.8(2)
B11 B7 B8 B4 -100.0(3)
B6 B7 B8 B4 -61.6(4)
C2 B7 B8 B4 -0.6(4)
B3 B7 B8 B4 36.2(3)
B6 B7 B8 B11 38.5(3)
C2 B7 B8 B11 99.4(3)
B3 B7 B8 B11 136.2(3)
B11 B7 B8 B9 -37.3(3)
B6 B7 B8 B9 1.1(4)
C2 B7 B8 B9 62.1(3)
B3 B7 B8 B9 98.9(3)
C2 B3 B8 B7 42.0(2)
B4 B3 B8 B7 141.4(3)
C2 B3 B8 B4 -99.4(3)
B7 B3 B8 B4 -141.4(3)
C2 B3 B8 B11 3.6(3)
B7 B3 B8 B11 -38.4(2)
B4 B3 B8 B11 103.0(3)
C2 B3 B8 B9 -59.2(3)
B7 B3 B8 B9 -101.2(3)
B4 B3 B8 B9 40.2(2)
B9 B4 B8 B7 97.3(3)
B3 B4 B8 B7 -36.1(3)
B5 B4 B8 B7 57.5(4)
B9 B4 B8 B3 133.5(3)
B5 B4 B8 B3 93.6(3)
B9 B4 B8 B11 33.8(3)
B3 B4 B8 B11 -99.7(3)
B5 B4 B8 B11 -6.0(4)
B3 B4 B8 B9 -133.5(3)
B5 B4 B8 B9 -39.8(2)
B8 B4 B9 B10 -96.9(3)
B3 B4 B9 B10 -56.6(3)
B5 B4 B9 B10 37.1(2)
B8 B4 B9 B5 -134.1(3)
B3 B4 B9 B5 -93.8(3)
B8 B4 B9 B11 -33.5(3)
B3 B4 B9 B11 6.8(4)
B5 B4 B9 B11 100.6(3)
B3 B4 B9 B8 40.3(3)
B5 B4 B9 B8 134.1(3)
C1 B5 B9 B10 -38.5(3)
B4 B5 B9 B10 -139.9(3)
C1 B5 B9 B4 101.4(3)
B10 B5 B9 B4 139.9(3)
C1 B5 B9 B11 -1.6(4)
B10 B5 B9 B11 36.9(3)
B4 B5 B9 B11 -103.0(3)
C1 B5 B9 B8 60.9(3)
B10 B5 B9 B8 99.4(3)
B4 B5 B9 B8 -40.5(2)
B7 B8 B9 B10 0.2(4)
B3 B8 B9 B10 64.4(3)
B4 B8 B9 B10 105.9(3)
B11 B8 B9 B10 -36.7(3)
B7 B8 B9 B4 -105.7(3)
B3 B8 B9 B4 -41.5(3)
B11 B8 B9 B4 -142.7(3)
B7 B8 B9 B5 -63.4(3)
B3 B8 B9 B5 0.8(3)
B4 B8 B9 B5 42.3(3)
B11 B8 B9 B5 -100.4(3)
B7 B8 B9 B11 37.0(3)
B3 B8 B9 B11 101.1(3)
B4 B8 B9 B11 142.7(3)
C12 C1 B10 B11 144.0(3)
C2 C1 B10 B11 -0.3(3)
B5 C1 B10 B11 -102.1(3)
B6 C1 B10 B11 40.8(3)
C12 C1 B10 B6 103.2(3)
C2 C1 B10 B6 -41.1(2)
B5 C1 B10 B6 -142.9(3)
C12 C1 B10 B9 -152.5(2)
C2 C1 B10 B9 63.1(3)
B5 C1 B10 B9 -38.6(3)
B6 C1 B10 B9 104.3(3)
C12 C1 B10 B5 -113.9(3)
C2 C1 B10 B5 101.7(3)
B6 C1 B10 B5 142.9(3)
C2 B6 B10 C1 35.2(2)
B7 B6 B10 C1 97.5(3)
B11 B6 B10 C1 133.9(3)
C2 B6 B10 B11 -98.7(3)
C1 B6 B10 B11 -133.9(3)
B7 B6 B10 B11 -36.4(3)
C2 B6 B10 B9 -60.1(3)
C1 B6 B10 B9 -95.3(3)
B7 B6 B10 B9 2.2(3)
B11 B6 B10 B9 38.6(3)
C2 B6 B10 B5 3.4(4)
C1 B6 B10 B5 -31.8(3)
B7 B6 B10 B5 65.6(3)
B11 B6 B10 B5 102.1(3)
B4 B9 B10 C1 -1.3(3)
B5 B9 B10 C1 36.9(2)
B11 B9 B10 C1 -101.3(3)
B8 B9 B10 C1 -64.5(3)
B4 B9 B10 B11 99.9(3)
B5 B9 B10 B11 138.1(3)
B8 B9 B10 B11 36.8(3)
B4 B9 B10 B6 61.7(3)
B5 B9 B10 B6 99.9(3)
B11 B9 B10 B6 -38.3(3)
B8 B9 B10 B6 -1.5(3)
B4 B9 B10 B5 -38.2(3)
B11 B9 B10 B5 -138.1(3)
B8 B9 B10 B5 -101.4(3)
B9 B5 B10 C1 -135.5(3)
B4 B5 B10 C1 -100.7(3)
C1 B5 B10 B11 97.4(3)
B9 B5 B10 B11 -38.1(3)
B4 B5 B10 B11 -3.3(4)
C1 B5 B10 B6 33.4(3)
B9 B5 B10 B6 -102.1(3)
B4 B5 B10 B6 -67.3(3)
C1 B5 B10 B9 135.5(3)
B4 B5 B10 B9 34.8(3)
B8 B7 B11 B10 101.2(3)
B6 B7 B11 B10 -36.7(2)
C2 B7 B11 B10 6.3(3)
B3 B7 B11 B10 62.2(3)
B8 B7 B11 B6 137.9(3)
C2 B7 B11 B6 43.0(2)
B3 B7 B11 B6 99.0(3)
B6 B7 B11 B8 -137.9(3)
C2 B7 B11 B8 -94.9(3)
B3 B7 B11 B8 -39.0(3)
B8 B7 B11 B9 38.0(3)
B6 B7 B11 B9 -100.0(3)
C2 B7 B11 B9 -57.0(3)
B3 B7 B11 B9 -1.0(4)
C1 B10 B11 B7 -4.0(3)
B6 B10 B11 B7 36.8(2)
B9 B10 B11 B7 -100.9(3)
B5 B10 B11 B7 -63.3(3)
C1 B10 B11 B6 -40.8(2)
B9 B10 B11 B6 -137.7(3)
B5 B10 B11 B6 -100.1(3)
C1 B10 B11 B8 58.9(3)
B6 B10 B11 B8 99.7(3)
B9 B10 B11 B8 -38.0(3)
B5 B10 B11 B8 -0.4(4)
C1 B10 B11 B9 96.9(3)
B6 B10 B11 B9 137.7(3)
B5 B10 B11 B9 37.6(3)
C2 B6 B11 B7 -43.6(2)
C1 B6 B11 B7 -99.7(3)
B10 B6 B11 B7 -138.8(3)
C2 B6 B11 B10 95.2(3)
C1 B6 B11 B10 39.1(2)
B7 B6 B11 B10 138.8(3)
C2 B6 B11 B8 -6.5(3)
C1 B6 B11 B8 -62.6(3)
B7 B6 B11 B8 37.1(2)
B10 B6 B11 B8 -101.7(3)
C2 B6 B11 B9 57.6(3)
C1 B6 B11 B9 1.5(4)
B7 B6 B11 B9 101.2(3)
B10 B6 B11 B9 -37.6(3)
B3 B8 B11 B7 39.5(2)
B4 B8 B11 B7 104.6(3)
B9 B8 B11 B7 138.0(3)
B7 B8 B11 B10 -100.5(3)
B3 B8 B11 B10 -61.0(3)
B4 B8 B11 B10 4.1(4)
B9 B8 B11 B10 37.5(3)
B7 B8 B11 B6 -37.4(3)
B3 B8 B11 B6 2.1(3)
B4 B8 B11 B6 67.2(3)
B9 B8 B11 B6 100.6(3)
B7 B8 B11 B9 -138.0(3)
B3 B8 B11 B9 -98.5(3)
B4 B8 B11 B9 -33.4(3)
B10 B9 B11 B7 100.8(3)
B4 B9 B11 B7 -3.7(4)
B5 B9 B11 B7 63.2(4)
B8 B9 B11 B7 -37.3(3)
B4 B9 B11 B10 -104.5(3)
B5 B9 B11 B10 -37.6(3)
B8 B9 B11 B10 -138.1(3)
B10 B9 B11 B6 37.6(3)
B4 B9 B11 B6 -66.9(4)
B5 B9 B11 B6 0.0(4)
B8 B9 B11 B6 -100.5(3)
B10 B9 B11 B8 138.1(3)
B4 B9 B11 B8 33.6(3)
B5 B9 B11 B8 100.5(3)
C2 C1 C12 C13 -144.4(3)
B5 C1 C12 C13 -1.1(4)
B10 C1 C12 C13 75.2(3)
B6 C1 C12 C13 144.4(3)
C2 C1 C12 C17 35.6(4)
B5 C1 C12 C17 178.9(3)
B10 C1 C12 C17 -104.8(3)
B6 C1 C12 C17 -35.6(4)
C17 C12 C13 C14 -1.2(4)
C1 C12 C13 C14 178.8(3)
C12 C13 C14 C15 -1.9(5)
C13 C14 C15 C16 3.3(5)
C14 C15 C16 C17 -1.6(5)
C15 C16 C17 C12 -1.5(5)
C13 C12 C17 C16 2.9(4)
C1 C12 C17 C16 -177.1(3)
C1 C2 C18 N19 -125.3(3)
B3 C2 C18 N19 91.1(3)
B6 C2 C18 N19 -51.9(4)
B7 C2 C18 N19 18.4(4)
C1 C2 C18 C23 58.4(4)
B3 C2 C18 C23 -85.3(4)
B6 C2 C18 C23 131.8(3)
B7 C2 C18 C23 -158.0(3)
C23 C18 N19 C20 -3.3(4)
C2 C18 N19 C20 -179.7(3)
C18 N19 C20 N21 -5.7(5)
C18 N19 C20 C30 175.6(3)
N19 C20 N21 N22 8.6(5)
C30 C20 N21 N22 -172.7(3)
C20 N21 N22 C23 -2.1(4)
N21 N22 C23 C18 -6.2(5)
N21 N22 C23 C24 176.1(3)
N19 C18 C23 N22 9.1(5)
C2 C18 C23 N22 -174.6(3)
N19 C18 C23 C24 -173.4(3)
C2 C18 C23 C24 2.8(5)
N22 C23 C24 C29 58.0(4)
C18 C23 C24 C29 -119.5(4)
N22 C23 C24 C25 -119.8(4)
C18 C23 C24 C25 62.7(5)
C29 C24 C25 C26 0.4(5)
C23 C24 C25 C26 178.2(3)
C24 C25 C26 C27 2.4(5)
C25 C26 C27 C28 -3.6(5)
C26 C27 C28 C29 2.1(5)
C25 C24 C29 C28 -1.8(5)
C23 C24 C29 C28 -179.6(3)
C27 C28 C29 C24 0.6(5)
N21 C20 C30 N31 3.5(4)
N19 C20 C30 N31 -177.6(3)
N21 C20 C30 C35 -176.7(3)
N19 C20 C30 C35 2.2(5)
C35 C30 N31 C32 -1.2(5)
C20 C30 N31 C32 178.6(3)
C30 N31 C32 C33 2.5(5)
N31 C32 C33 C34 -3.3(5)
C32 C33 C34 C35 2.8(5)
N31 C30 C35 C34 0.7(5)
C20 C30 C35 C34 -179.1(3)
C33 C34 C35 C30 -1.5(5)
